data_2009371
loop_
_publ_author_name
'Newkome, G.R.'
'Behera, R.K.'
'Baker, G.R.'
'Fronczek, F.R.'

_publ_section_title
;
 Di-<i>tert</i>-butyl
 4-[2-(<i>tert</i>-butoxycarbonyl)ethyl]-4-nitroheptanedioate,
 C~22~H~39~NO~8~
;
_journal_issue 1
_journal_name_full 'Acta Crystallographica Section C'
_journal_page_first 120
_journal_page_last 122
_journal_paper_doi 10.1107/S0108270193006006
_journal_volume 50
_journal_year 1994
_chemical_formula_sum 'C22 H39 N O8'
_chemical_formula_weight 445.6
_symmetry_cell_setting orthorhombic
_symmetry_space_group_name_Hall '-P 2ac 2ab'
_symmetry_space_group_name_H-M 'P b c a'
_atom_type_scat_source 'IntTabIV Tables 2.2B, 2.3.1'
_cell_angle_alpha 90.
_cell_angle_beta 90.
_cell_angle_gamma 90.
_cell_formula_units_Z 8
_cell_length_a 11.552(2)
_cell_length_b 22.1650(10)
_cell_length_c 20.890(2)
_cell_measurement_reflns_used 25
_cell_measurement_temperature 298
_cell_measurement_theta_max 30
_cell_measurement_theta_min 25
_cell_volume 5348.9(11)
_diffrn_measurement_device 'Enraf-Nonius CAD-4'
_diffrn_measurement_method \w-2\q
_diffrn_radiation_type CuK\a
_diffrn_radiation_wavelength 1.54184
_diffrn_reflns_limit_h_max 14
_diffrn_reflns_limit_h_min 0
_diffrn_reflns_limit_k_max 24
_diffrn_reflns_limit_k_min 0
_diffrn_reflns_limit_l_max 26
_diffrn_reflns_limit_l_min 0
_diffrn_reflns_number 5204
_diffrn_reflns_theta_max 75
_diffrn_standards_decay_% -6.4
_diffrn_standards_interval_time 167
_diffrn_standards_number 3
_exptl_absorpt_coefficient_mu 0.66
_exptl_absorpt_correction_T_max 0.9995
_exptl_absorpt_correction_T_min 0.9614
_exptl_absorpt_correction_type empirical
_exptl_crystal_colour colorless
_exptl_crystal_density_diffrn 1.107
_exptl_crystal_description 'rectangular prism'
_exptl_crystal_size_max 0.38
_exptl_crystal_size_mid 0.35
_exptl_crystal_size_min 0.23
_refine_diff_density_max 0.54
_refine_diff_density_min -0.38
_refine_ls_extinction_coef 'g = 9.9(3) x 10^-7^'
_refine_ls_extinction_method '(1+gI~c~)^-1^ applied to F~c~'
_refine_ls_goodness_of_fit_obs 4.092
_refine_ls_hydrogen_treatment noref
_refine_ls_number_parameters 281
_refine_ls_number_reflns 3456
_refine_ls_R_factor_obs 0.069
_refine_ls_shift/esd_max 0.02
_refine_ls_structure_factor_coef F
_refine_ls_weighting_details 'w = 4F~o~^2^/[\s^2^(I)+(0.02F~o~^2^)^2^]'
_refine_ls_weighting_scheme calc
_refine_ls_wR_factor_obs 0.090
_reflns_number_observed 3456
_reflns_number_total 5204
_reflns_observed_criterion I>3\s(I)
_cod_data_source_file cr1056.cif
_cod_data_source_block cr1056_structure_1_of_1
_cod_depositor_comments
;
The following automatic conversions were performed:

'_refine_ls_weighting_scheme' value
'4F~o~^2^/[\s^2^(I)+(0.02F~o~^2^)^2^]' was changed to 'calc'. New tag
'_refine_ls_weighting_details' was created. The value of the new tag
was set to 'w = 4F~o~^2^/[\s^2^(I)+(0.02F~o~^2^)^2^]'.

Automatic conversion script
Id: cif_fix_values 3143 2015-03-26 13:38:13Z robertas 
;
_cod_original_cell_volume 5349(2)
_cod_original_formula_sum 'C22 H39 N1 O8'
_cod_database_code 2009371

loop_
_atom_site_label
_atom_site_fract_x
_atom_site_fract_y
_atom_site_fract_z
O1 .7520(2) .47184(9) .79900(10)
O2 .5860(2) .43600(10) .8025(2)
O3 .4869(2) .22930(10) .77290(10)
O4 .5992(2) .16943(9) .71280(10)
O5 .9892(2) .30880(10) .89380(10)
O6 .8554(2) .28920(10) .96770(10)
O7 .8654(2) .42630(10) .57690(10)
O8 .6994(2) .47060(10) .55050(10)
N1 .6837(2) .43120(10) .78980(10)
C1 .7321(2) .37200(10) .76010(10)
C2 .6307(2) .32870(10) .75490(10)
C3 .6627(2) .26740(10) .72820(10)
C4 .5733(3) .22090(10) .74110(10)
C5 .5267(3) .11490(10) .7191(2)
C6 .4065(4) .1272(2) .6954(3)
C7 .5900(4) .0714(2) .6757(3)
C8 .5283(5) .0937(2) .7873(2)
C9 .8277(2) .34960(10) .80480(10)
C10 .7896(2) .32490(10) .86940(10)
C11 .8902(3) .30690(10) .91070(10)
C12 .9336(3) .2673(2) 1.0175(2)
C13 1.0213(4) .3151(2) 1.0343(2)
C14 .9952(5) .2099(2) .9935(3)
C15 .8545(4) .2541(3) 1.0724(2)
C16 .7847(2) .39010(10) .69600(10)
C17 .7030(3) .42040(10) .64870(10)
C18 .7638(3) .43780(10) .58820(10)
C19 .7386(3) .4924(2) .48690(10)
C20 .7779(6) .4416(2) .4464(2)
C21 .6347(4) .5208(3) .4588(2)
C22 .8336(5) .5372(3) .4962(2)
H2a .5741 .3462 .7276
H2b .5987 .3232 .7964
H3a .7334 .2547 .7471
H3b .6726 .2708 .6831
H6a .3607 .0918 .6996
H6b .3731 .1589 .7197
H6c .4096 .1387 .6515
H7a .5510 .0336 .6756
H7b .5919 .0872 .6334
H7c .668 .0660 .6908
H8a .4816 .0585 .7912
H8b .6055 .0844 .7994
H8c .4987 .1245 .8142
H9a .8786 .3824 .8125
H9b .8682 .3184 .7831
H10a .7420 .2905 .8625
H10b .7463 .3551 .8910
H13a 1.0714 .3002 1.0667
H13b 1.0652 .3250 .9973
H13c .9824 .3500 1.0494
H14a 1.0461 .1954 1.0257
H14b .9391 .1798 .9840
H14c 1.0381 .2190 .9559
H15a .8984 .2394 1.1075
H15b .8153 .2900 1.0846
H15c .7994 .2245 1.0599
H16a .8141 .3546 .6763
H16b .8465 .4172 .7043
H17a .6716 .4556 .6679
H17b .6420 .3932 .6386
H20a .8024 .4566 .4060
H20b .8405 .4216 .4668
H20c .7158 .4140 .4404
H21a .6529 .5360 .4174
H21b .5747 .4916 .4553
H21c .6097 .5529 .4854
H22a .8592 .5514 .4557
H22b .8056 .5701 .5208
H22c .8962 .5185 .5180

loop_
_geom_angle_atom_site_label_1
_geom_angle_atom_site_label_2
_geom_angle_atom_site_label_3
_geom_angle
_geom_angle_publ_flag
C4 O4 C5 122.7(2) yes
C11 O6 C12 123.7(2) no
C18 O8 C19 123.2(2) no
O1 N1 O2 121.8(3) yes
O1 N1 C1 117.2(2) yes
O2 N1 C1 121.0(2) yes
N1 C1 C2 106.6(2) yes
N1 C1 C9 106.9(2) yes
N1 C1 C16 105.8(2) yes
C2 C1 C9 113.4(2) yes
C2 C1 C16 114.2(2) yes
C9 C1 C16 109.5(2) yes
C1 C2 C3 113.9(2) yes
C2 C3 C4 112.7(2) yes
O3 C4 O4 124.4(3) yes
O3 C4 C3 124.4(3) yes
O4 C4 C3 111.2(2) yes
O4 C5 C6 110.2(3) yes
O4 C5 C7 101.2(3) yes
O4 C5 C8 109.5(3) yes
C6 C5 C7 111.5(4) yes
C6 C5 C8 112.5(4) yes
C7 C5 C8 111.3(3) yes
C1 C9 C10 116.7(2) no
C9 C10 C11 112.4(2) no
O5 C11 O6 124.6(3) no
O5 C11 C10 124.2(3) no
O6 C11 C10 111.2(2) no
O6 C12 C13 110.4(3) no
O6 C12 C14 109.2(3) no
O6 C12 C15 103.5(3) no
C13 C12 C14 110.2(4) no
C13 C12 C15 111.7(3) no
C14 C12 C15 111.6(4) no
C1 C16 C17 116.0(2) no
C16 C17 C18 111.7(2) no
O7 C18 O8 123.1(3) no
O7 C18 C17 124.1(3) no
O8 C18 C17 112.7(3) no
O8 C19 C20 111.0(3) no
O8 C19 C21 104.3(3) no
O8 C19 C22 108.8(3) no
C20 C19 C21 110.3(4) no
C20 C19 C22 110.8(4) no
C21 C19 C22 111.4(4) no

loop_
_geom_bond_atom_site_label_1
_geom_bond_atom_site_label_2
_geom_bond_distance
_geom_bond_publ_flag
O1 N1 1.213(3) yes
O2 N1 1.165(3) yes
O3 C4 1.214(4) yes
O4 C4 1.318(3) yes
O4 C5 1.477(4) yes
O5 C11 1.196(4) no
O6 C11 1.317(3) no
O6 C12 1.461(4) no
O7 C18 1.224(4) no
O8 C18 1.305(4) no
O8 C19 1.485(4) no
N1 C1 1.555(3) yes
C1 C2 1.518(4) yes
C1 C9 1.528(4) yes
C1 C16 1.525(3) yes
C2 C3 1.516(4) yes
C3 C4 1.484(4) yes
C5 C6 1.499(6) yes
C5 C7 1.511(6) yes
C5 C8 1.500(6) yes
C9 C10 1.523(4) no
C10 C11 1.501(4) no
C12 C13 1.506(6) no
C12 C14 1.542(6) no
C12 C15 1.496(6) no
C16 C17 1.522(4) no
C17 C18 1.497(4) no
C19 C20 1.478(6) no
C19 C21 1.476(6) no
C19 C22 1.493(7) no

loop_
_geom_torsion_atom_site_label_1
_geom_torsion_atom_site_label_2
_geom_torsion_atom_site_label_3
_geom_torsion_atom_site_label_4
_geom_torsion
C5 O4 C4 C3 178.2(3)
C4 O4 C5 C7 177.1(3)
C12 O6 C11 C10 178.1(3)
C11 O6 C12 C15 179.1(4)
C19 O8 C18 C17 -178.4(3)
C18 O8 C19 C21 173.5(3)
O1 N1 C1 C2 179.0(2)
C16 C1 C9 C10 -175.4(2)
C9 C1 C16 C17 -173.1(2)
C1 C2 C3 C4 163.0(2)
C2 C3 C4 O4 174.8(2)
C1 C9 C10 C11 -177.3(2)
C9 C10 C11 O6 176.2(3)
C1 C16 C17 C18 178.5(2)
C16 C17 C18 O8 -171.7(3)
N1 C1 C2 C3 -178.5(2)
